data_2227800
loop_
_publ_author_name
'Zeng, Wu-Lan'

_publ_section_title
;
 (<i>E</i>)-2,2-Dimethyl-5-(3-phenylallylidene)-1,3-dioxane-4,6-dione
;
_journal_coeditor_code LH5147
_journal_issue 11
_journal_name_full 'Acta Crystallographica Section E'
_journal_page_first o2943
_journal_paper_doi 10.1107/S1600536810042534
_journal_volume 66
_journal_year 2010
_chemical_formula_iupac 'C15 H14 O4'
_chemical_formula_moiety 'C15 H14 O4'
_chemical_formula_sum 'C15 H14 O4'
_chemical_formula_weight 258.26
_chemical_name_systematic
;
(<i>E</i>)-2,2-Dimethyl-5-(3-phenylallylidene)-1,3-dioxane-4,6-dione
;
_space_group_IT_number 2
_symmetry_cell_setting triclinic
_symmetry_space_group_name_Hall '-P 1'
_symmetry_space_group_name_H-M 'P -1'
_atom_sites_solution_hydrogens geom
_atom_sites_solution_primary direct
_atom_sites_solution_secondary difmap
_cell_angle_alpha 94.79(3)
_cell_angle_beta 90.79(3)
_cell_angle_gamma 98.31(3)
_cell_formula_units_Z 2
_cell_length_a 6.9171(14)
_cell_length_b 7.0961(14)
_cell_length_c 13.732(3)
_cell_measurement_reflns_used 2319
_cell_measurement_temperature 293(2)
_cell_measurement_theta_max 27.48
_cell_measurement_theta_min 3.15
_cell_volume 664.4(2)
_computing_cell_refinement 'SAINT (Bruker, 1997)'
_computing_data_collection 'SMART (Bruker, 1997)'
_computing_data_reduction 'SAINT (Bruker, 1997)'
_computing_molecular_graphics 'SHELXTL (Sheldrick, 2008)'
_computing_publication_material 'SHELXTL (Sheldrick, 2008)'
_computing_structure_refinement 'SHELXL97 (Sheldrick, 2008)'
_computing_structure_solution 'SHELXS97 (Sheldrick, 2008)'
_diffrn_ambient_temperature 293(2)
_diffrn_measured_fraction_theta_full 0.990
_diffrn_measured_fraction_theta_max 0.990
_diffrn_measurement_device_type 'Bruker SMART CCD area-detector'
_diffrn_measurement_method 'phi and omega scans'
_diffrn_radiation_monochromator graphite
_diffrn_radiation_source 'fine-focus sealed tube'
_diffrn_radiation_type MoK\a
_diffrn_radiation_wavelength 0.71073
_diffrn_reflns_av_R_equivalents 0.0446
_diffrn_reflns_av_sigmaI/netI 0.0371
_diffrn_reflns_limit_h_max 8
_diffrn_reflns_limit_h_min -8
_diffrn_reflns_limit_k_max 9
_diffrn_reflns_limit_k_min -9
_diffrn_reflns_limit_l_max 17
_diffrn_reflns_limit_l_min -17
_diffrn_reflns_number 6475
_diffrn_reflns_theta_full 27.48
_diffrn_reflns_theta_max 27.48
_diffrn_reflns_theta_min 3.15
_exptl_absorpt_coefficient_mu 0.094
_exptl_absorpt_correction_type none
_exptl_crystal_colour yellow
_exptl_crystal_density_diffrn 1.291
_exptl_crystal_density_method 'not measured'
_exptl_crystal_description block
_exptl_crystal_F_000 272
_exptl_crystal_size_max 0.20
_exptl_crystal_size_mid 0.15
_exptl_crystal_size_min 0.10
_refine_diff_density_max 0.330
_refine_diff_density_min -0.298
_refine_ls_extinction_method none
_refine_ls_goodness_of_fit_ref 1.252
_refine_ls_hydrogen_treatment constr
_refine_ls_matrix_type full
_refine_ls_number_parameters 172
_refine_ls_number_reflns 3006
_refine_ls_number_restraints 0
_refine_ls_restrained_S_all 1.252
_refine_ls_R_factor_all 0.0637
_refine_ls_R_factor_gt 0.0546
_refine_ls_shift/su_max 0.000
_refine_ls_shift/su_mean 0.000
_refine_ls_structure_factor_coef Fsqd
_refine_ls_weighting_details 'calc w=1/[\s^2^(Fo^2^)+(0.1000P)^2^] where P=(Fo^2^+2Fc^2^)/3'
_refine_ls_weighting_scheme calc
_refine_ls_wR_factor_gt 0.1515
_refine_ls_wR_factor_ref 0.1704
_reflns_number_gt 2319
_reflns_number_total 3006
_reflns_threshold_expression I>2\s(I)
_cod_data_source_file lh5147.cif
_cod_data_source_block I
_cod_database_code 2227800
_cod_database_fobs_code 2227800

loop_
_symmetry_equiv_pos_as_xyz
'x, y, z'
'-x, -y, -z'

loop_
_atom_site_type_symbol
_atom_site_label
_atom_site_fract_x
_atom_site_fract_y
_atom_site_fract_z
_atom_site_U_iso_or_equiv
_atom_site_adp_type
_atom_site_calc_flag
_atom_site_refinement_flags
_atom_site_occupancy
_atom_site_disorder_assembly
_atom_site_disorder_group
O O2 0.11039(12) 0.49034(12) 0.88464(7) 0.0556(3) Uani d . 1 . .
O O1 0.26632(13) 0.73340(13) 0.79292(7) 0.0576(3) Uani d . 1 . .
C C10 0.40643(17) 0.44465(17) 0.80181(9) 0.0489(3) Uani d . 1 . .
C C9 0.53406(18) 0.32290(19) 0.77683(9) 0.0533(3) Uani d . 1 . .
H H9A 0.5087 0.2047 0.8024 0.064 Uiso calc R 1 . .
O O4 0.52765(15) 0.70212(16) 0.70801(9) 0.0790(4) Uani d . 1 . .
O O3 0.21672(17) 0.21587(14) 0.89068(9) 0.0782(4) Uani d . 1 . .
C C11 0.24288(19) 0.37290(18) 0.86240(9) 0.0534(3) Uani d . 1 . .
C C8 0.70169(18) 0.3474(2) 0.71739(10) 0.0546(3) Uani d . 1 . .
H H8A 0.7361 0.4617 0.6891 0.066 Uiso calc R 1 . .
C C12 0.41250(18) 0.63399(19) 0.76415(10) 0.0537(3) Uani d . 1 . .
C C15 -0.0208(2) 0.7761(2) 0.87670(11) 0.0621(4) Uani d . 1 . .
H H15A -0.0951 0.7213 0.8191 0.093 Uiso calc R 1 . .
H H15B 0.0082 0.9121 0.8745 0.093 Uiso calc R 1 . .
H H15C -0.0953 0.7481 0.9335 0.093 Uiso calc R 1 . .
C C7 0.80960(19) 0.2062(2) 0.70229(9) 0.0569(3) Uani d . 1 . .
H H7A 0.7673 0.0944 0.7315 0.068 Uiso calc R 1 . .
C C5 0.98573(19) 0.2077(2) 0.64538(9) 0.0553(3) Uani d . 1 . .
C C13 0.16573(17) 0.69346(17) 0.88135(9) 0.0503(3) Uani d . 1 . .
C C4 1.06834(19) 0.3651(2) 0.59900(11) 0.0648(4) Uani d . 1 . .
H H4A 1.0124 0.4769 0.6049 0.078 Uiso calc R 1 . .
C C6 1.0760(2) 0.0447(2) 0.63695(11) 0.0726(4) Uani d . 1 . .
H H6A 1.0236 -0.0620 0.6680 0.087 Uiso calc R 1 . .
C C14 0.2935(2) 0.7718(2) 0.96872(12) 0.0717(4) Uani d . 1 . .
H H14A 0.4106 0.7137 0.9673 0.108 Uiso calc R 1 . .
H H14B 0.2248 0.7443 1.0273 0.108 Uiso calc R 1 . .
H H14C 0.3271 0.9077 0.9675 0.108 Uiso calc R 1 . .
C C3 1.2336(2) 0.3567(3) 0.54389(13) 0.0784(5) Uani d . 1 . .
H H3A 1.2869 0.4624 0.5123 0.094 Uiso calc R 1 . .
C C2 1.3187(2) 0.1942(3) 0.53569(14) 0.0887(6) Uani d . 1 . .
H H2A 1.4286 0.1886 0.4979 0.106 Uiso calc R 1 . .
C C1 1.2416(3) 0.0393(3) 0.58337(14) 0.0903(6) Uani d . 1 . .
H H1A 1.3018 -0.0700 0.5794 0.108 Uiso calc R 1 . .

loop_
_atom_site_aniso_label
_atom_site_aniso_U_11
_atom_site_aniso_U_22
_atom_site_aniso_U_33
_atom_site_aniso_U_12
_atom_site_aniso_U_13
_atom_site_aniso_U_23
O2 0.0584(5) 0.0430(5) 0.0644(6) 0.0006(4) 0.0176(4) 0.0074(4)
O1 0.0619(5) 0.0547(5) 0.0613(6) 0.0155(4) 0.0176(4) 0.0212(4)
C10 0.0530(6) 0.0473(7) 0.0473(6) 0.0056(5) 0.0066(5) 0.0115(5)
C9 0.0593(7) 0.0520(7) 0.0500(7) 0.0098(5) 0.0023(5) 0.0097(5)
O4 0.0782(7) 0.0716(7) 0.0972(8) 0.0208(5) 0.0424(6) 0.0429(6)
O3 0.1022(8) 0.0478(6) 0.0891(8) 0.0118(5) 0.0430(6) 0.0245(5)
C11 0.0652(7) 0.0439(7) 0.0509(7) 0.0035(5) 0.0112(6) 0.0082(5)
C8 0.0546(7) 0.0582(7) 0.0525(7) 0.0106(5) 0.0027(5) 0.0086(5)
C12 0.0531(6) 0.0531(7) 0.0577(7) 0.0087(5) 0.0127(5) 0.0180(6)
C15 0.0607(7) 0.0590(8) 0.0679(9) 0.0116(6) 0.0127(6) 0.0063(6)
C7 0.0603(7) 0.0609(8) 0.0519(7) 0.0148(6) 0.0021(6) 0.0098(6)
C5 0.0556(7) 0.0672(8) 0.0463(7) 0.0197(6) -0.0027(5) 0.0050(6)
C13 0.0567(6) 0.0423(6) 0.0510(7) 0.0014(5) 0.0104(5) 0.0081(5)
C4 0.0582(7) 0.0763(10) 0.0642(8) 0.0191(7) 0.0015(6) 0.0144(7)
C6 0.0820(9) 0.0768(10) 0.0665(9) 0.0339(8) 0.0090(8) 0.0096(8)
C14 0.0797(9) 0.0637(9) 0.0678(9) 0.0026(7) -0.0088(7) -0.0016(7)
C3 0.0592(8) 0.1082(14) 0.0715(10) 0.0144(8) 0.0096(7) 0.0236(9)
C2 0.0677(9) 0.1327(18) 0.0731(10) 0.0386(10) 0.0170(8) 0.0082(11)
C1 0.0914(12) 0.1067(14) 0.0844(12) 0.0537(11) 0.0177(10) 0.0057(10)

loop_
_atom_type_symbol
_atom_type_description
_atom_type_scat_dispersion_real
_atom_type_scat_dispersion_imag
_atom_type_scat_source
C C 0.0033 0.0016 'International Tables Vol C Tables 4.2.6.8 and 6.1.1.4'
H H 0.0000 0.0000 'International Tables Vol C Tables 4.2.6.8 and 6.1.1.4'
O O 0.0106 0.0060 'International Tables Vol C Tables 4.2.6.8 and 6.1.1.4'

loop_
_geom_angle_atom_site_label_1
_geom_angle_atom_site_label_2
_geom_angle_atom_site_label_3
_geom_angle_site_symmetry_1
_geom_angle_site_symmetry_3
_geom_angle
_geom_angle_publ_flag
C11 O2 C13 . . 119.15(10) ?
C12 O1 C13 . . 119.85(9) ?
C9 C10 C11 . . 116.66(11) ?
C9 C10 C12 . . 123.71(12) ?
C11 C10 C12 . . 119.36(11) ?
C10 C9 C8 . . 130.02(12) ?
C10 C9 H9A . . 115.0 ?
C8 C9 H9A . . 115.0 ?
O3 C11 O2 . . 118.16(12) ?
O3 C11 C10 . . 124.58(13) ?
O2 C11 C10 . . 117.22(10) ?
C7 C8 C9 . . 120.10(13) ?
C7 C8 H8A . . 119.9 ?
C9 C8 H8A . . 119.9 ?
O4 C12 O1 . . 118.08(11) ?
O4 C12 C10 . . 126.04(12) ?
O1 C12 C10 . . 115.79(11) ?
C13 C15 H15A . . 109.5 ?
C13 C15 H15B . . 109.5 ?
H15A C15 H15B . . 109.5 ?
C13 C15 H15C . . 109.5 ?
H15A C15 H15C . . 109.5 ?
H15B C15 H15C . . 109.5 ?
C8 C7 C5 . . 127.42(13) ?
C8 C7 H7A . . 116.3 ?
C5 C7 H7A . . 116.3 ?
C4 C5 C6 . . 118.21(13) ?
C4 C5 C7 . . 122.93(13) ?
C6 C5 C7 . . 118.85(14) ?
O1 C13 O2 . . 110.44(10) ?
O1 C13 C15 . . 106.78(10) ?
O2 C13 C15 . . 106.17(10) ?
O1 C13 C14 . . 110.25(11) ?
O2 C13 C14 . . 109.54(10) ?
C15 C13 C14 . . 113.55(13) ?
C3 C4 C5 . . 120.42(15) ?
C3 C4 H4A . . 119.8 ?
C5 C4 H4A . . 119.8 ?
C1 C6 C5 . . 120.81(17) ?
C1 C6 H6A . . 119.6 ?
C5 C6 H6A . . 119.6 ?
C13 C14 H14A . . 109.5 ?
C13 C14 H14B . . 109.5 ?
H14A C14 H14B . . 109.5 ?
C13 C14 H14C . . 109.5 ?
H14A C14 H14C . . 109.5 ?
H14B C14 H14C . . 109.5 ?
C2 C3 C4 . . 120.37(17) ?
C2 C3 H3A . . 119.8 ?
C4 C3 H3A . . 119.8 ?
C3 C2 C1 . . 119.80(16) ?
C3 C2 H2A . . 120.1 ?
C1 C2 H2A . . 120.1 ?
C2 C1 C6 . . 120.36(16) ?
C2 C1 H1A . . 119.8 ?
C6 C1 H1A . . 119.8 ?

loop_
_geom_bond_atom_site_label_1
_geom_bond_atom_site_label_2
_geom_bond_site_symmetry_2
_geom_bond_distance
_geom_bond_publ_flag
O2 C11 . 1.3468(15) ?
O2 C13 . 1.4415(14) ?
O1 C12 . 1.3590(15) ?
O1 C13 . 1.4362(15) ?
C10 C9 . 1.3501(17) ?
C10 C11 . 1.4702(18) ?
C10 C12 . 1.4746(17) ?
C9 C8 . 1.4256(19) ?
C9 H9A . 0.9300 ?
O4 C12 . 1.1959(16) ?
O3 C11 . 1.2004(15) ?
C8 C7 . 1.3375(18) ?
C8 H8A . 0.9300 ?
C15 C13 . 1.4955(17) ?
C15 H15A . 0.9600 ?
C15 H15B . 0.9600 ?
C15 H15C . 0.9600 ?
C7 C5 . 1.456(2) ?
C7 H7A . 0.9300 ?
C5 C4 . 1.387(2) ?
C5 C6 . 1.389(2) ?
C13 C14 . 1.4992(19) ?
C4 C3 . 1.385(2) ?
C4 H4A . 0.9300 ?
C6 C1 . 1.374(2) ?
C6 H6A . 0.9300 ?
C14 H14A . 0.9600 ?
C14 H14B . 0.9600 ?
C14 H14C . 0.9600 ?
C3 C2 . 1.366(2) ?
C3 H3A . 0.9300 ?
C2 C1 . 1.372(3) ?
C2 H2A . 0.9300 ?
C1 H1A . 0.9300 ?

loop_
_geom_hbond_atom_site_label_D
_geom_hbond_atom_site_label_H
_geom_hbond_atom_site_label_A
_geom_hbond_site_symmetry_A
_geom_hbond_distance_DH
_geom_hbond_distance_HA
_geom_hbond_distance_DA
_geom_hbond_angle_DHA
C15 H15B O3 1_565 0.96 2.41 3.2991(19) 155
C15 H15C O3 2_567 0.96 2.57 3.486(2) 159

loop_
_cod_related_entry_id
_cod_related_entry_database
_cod_related_entry_code
1 ChemSpider 1219773
